data_1503506
loop_
_publ_author_name
'Farimani, M. Moridi'
'Taheri, Salman'
'Ebrahimi, Samad N.'
'Bahadori, M. Babak'
'Khavasi, Hamid R.'
'Zimmermann, Stefanie'
'Brun, Reto'
'Hamburger, Matthias'

_publ_section_title
;
 Hydrangenone, a new isoprenoid with an unprecedented skeleton from Salvia
 hydrangea.
;
_journal_issue 1
_journal_name_full 'Organic letters'
_journal_page_first 166
_journal_page_last 169
_journal_paper_doi 10.1021/ol202953b
_journal_volume 14
_journal_year 2012
_chemical_formula_moiety 'C30 H42 O5'
_chemical_formula_sum 'C30 H42 O5'
_chemical_formula_weight 482.64
_chemical_name_systematic
; 
 ? 
;
_space_group_IT_number 19
_symmetry_cell_setting orthorhombic
_symmetry_space_group_name_Hall 'P 2ac 2ab'
_symmetry_space_group_name_H-M 'P 21 21 21'
_atom_sites_solution_hydrogens geom
_atom_sites_solution_primary direct
_atom_sites_solution_secondary difmap
_audit_creation_method SHELXL-97
_cell_angle_alpha 90.00
_cell_angle_beta 90.00
_cell_angle_gamma 90.00
_cell_formula_units_Z 4
_cell_length_a 8.3674(5)
_cell_length_b 10.8816(10)
_cell_length_c 28.719(2)
_cell_measurement_reflns_used 8020
_cell_measurement_temperature 298(2)
_cell_measurement_theta_max 25.00
_cell_measurement_theta_min 2.00
_cell_volume 2614.9(3)
_computing_cell_refinement 'X-Area 1.31 (Stoe & Cie GmbH, 2005)'
_computing_data_collection 'X-Area 1.31 (Stoe & Cie GmbH, 2005)'
_computing_data_reduction 'X-Area 1.31 (Stoe & Cie GmbH, 2005)'
_computing_molecular_graphics 'ORTEP-3 for Windows (Farrugia, 1997)'
_computing_publication_material 'WinGX (Farrugia, 1999)'
_computing_structure_refinement 'SHELXL-97 (Sheldrick, 1997)'
_computing_structure_solution 'SHELXS-97 (Sheldrick, 1990)'
_diffrn_ambient_temperature 298(2)
_diffrn_detector_area_resol_mean '0.15 mm'
_diffrn_measured_fraction_theta_full 1.000
_diffrn_measured_fraction_theta_max 1.000
_diffrn_measurement_device_type 'STOE IPDS II'
_diffrn_measurement_method 'rotation method'
_diffrn_radiation_monochromator graphite
_diffrn_radiation_source 'fine-focus sealed tube'
_diffrn_radiation_type MoK\a
_diffrn_radiation_wavelength 0.71073
_diffrn_reflns_av_R_equivalents 0.0766
_diffrn_reflns_av_sigmaI/netI 0.0930
_diffrn_reflns_limit_h_max 9
_diffrn_reflns_limit_h_min -8
_diffrn_reflns_limit_k_max 12
_diffrn_reflns_limit_k_min -11
_diffrn_reflns_limit_l_max 30
_diffrn_reflns_limit_l_min -34
_diffrn_reflns_number 8020
_diffrn_reflns_theta_full 25.00
_diffrn_reflns_theta_max 25.00
_diffrn_reflns_theta_min 2.00
_diffrn_standards_number 0
_exptl_absorpt_coefficient_mu 0.082
_exptl_absorpt_correction_type none
_exptl_crystal_colour Colorless
_exptl_crystal_density_diffrn 1.226
_exptl_crystal_density_method 'not measured'
_exptl_crystal_description Needle
_exptl_crystal_F_000 1048
_exptl_crystal_size_max 0.40
_exptl_crystal_size_mid 0.17
_exptl_crystal_size_min 0.16
_refine_diff_density_max 0.169
_refine_diff_density_min -0.185
_refine_diff_density_rms 0.040
_refine_ls_abs_structure_details 'Flack H D (1983), Acta Cryst. A39, 876-881'
_refine_ls_abs_structure_Flack -2(2)
_refine_ls_extinction_method none
_refine_ls_goodness_of_fit_ref 1.050
_refine_ls_hydrogen_treatment mixed
_refine_ls_matrix_type full
_refine_ls_number_parameters 399
_refine_ls_number_reflns 4514
_refine_ls_number_restraints 0
_refine_ls_restrained_S_all 1.050
_refine_ls_R_factor_all 0.1237
_refine_ls_R_factor_gt 0.0691
_refine_ls_shift/su_max 0.000
_refine_ls_shift/su_mean 0.000
_refine_ls_structure_factor_coef Fsqd
_refine_ls_weighting_details 'calc w=1/[\s^2^(Fo^2^)+(0.0273P)^2^+1.1334P] where P=(Fo^2^+2Fc^2^)/3'
_refine_ls_weighting_scheme calc
_refine_ls_wR_factor_gt 0.1090
_refine_ls_wR_factor_ref 0.1231
_reflns_number_gt 2919
_reflns_number_total 4514
_reflns_threshold_expression >2sigma(I)
_cod_data_source_file ol202953b_si_002.cif
_cod_data_source_block d:\determination\solution\kh508\kh508
_cod_depositor_comments
;
The following automatic conversions were performed:

'_symmetry_cell_setting' value 'Orthorhombic' changed to
'orthorhombic' according to
/home/saulius/struct/CIF-dictionaries/cif_core.dic dictionary named
'cif_core.dic' version 2.4.1 from
2010-06-29.

'_exptl_absorpt_correction_type' value 'None' changed to
'none' according to
/home/saulius/struct/CIF-dictionaries/cif_core.dic dictionary named
'cif_core.dic' version 2.4.1 from 2010-06-29.

Automatic conversion script
Id: cif_fix_values 1715 2011-07-08 13:25:40Z adriana 
;
_cod_original_sg_symbol_H-M P212121
_cod_database_code 1503506

loop_
_symmetry_equiv_pos_as_xyz
'x, y, z'
'-x+1/2, -y, z+1/2'
'x+1/2, -y+1/2, -z'
'-x, y+1/2, -z+1/2'

loop_
_atom_site_label
_atom_site_type_symbol
_atom_site_fract_x
_atom_site_fract_y
_atom_site_fract_z
_atom_site_U_iso_or_equiv
_atom_site_adp_type
_atom_site_occupancy
_atom_site_symmetry_multiplicity
_atom_site_calc_flag
_atom_site_refinement_flags
C1 C 0.2285(7) 0.4026(4) 0.1681(2) 0.0491(13) Uani 1 1 d .
H1A H 0.236(6) 0.428(4) 0.2027(16) 0.053(14) Uiso 1 1 d .
H1B H 0.121(5) 0.392(4) 0.1627(14) 0.034(12) Uiso 1 1 d .
C2 C 0.2955(8) 0.5048(5) 0.1378(2) 0.0632(17) Uani 1 1 d .
H2A H 0.218(5) 0.580(4) 0.1442(14) 0.047(13) Uiso 1 1 d .
H2B H 0.282(6) 0.487(4) 0.1013(17) 0.055(15) Uiso 1 1 d .
C3 C 0.4717(8) 0.5211(5) 0.1472(2) 0.0631(16) Uani 1 1 d .
H3A H 0.514(6) 0.594(4) 0.1278(15) 0.050(13) Uiso 1 1 d .
H3B H 0.488(7) 0.552(5) 0.1804(18) 0.076(17) Uiso 1 1 d .
C4 C 0.5700(6) 0.4036(4) 0.13880(16) 0.0458(13) Uani 1 1 d .
C5 C 0.4985(6) 0.2956(4) 0.16813(15) 0.0397(11) Uani 1 1 d .
H5 H 0.516(4) 0.325(3) 0.2004(12) 0.018(9) Uiso 1 1 d .
C6 C 0.5929(6) 0.1763(4) 0.16206(19) 0.0432(12) Uani 1 1 d .
H6A H 0.702(6) 0.192(5) 0.1703(16) 0.066(16) Uiso 1 1 d .
H6B H 0.585(4) 0.152(4) 0.1294(15) 0.029(11) Uiso 1 1 d .
C7 C 0.5430(5) 0.0631(4) 0.19100(17) 0.0400(11) Uani 1 1 d .
H7A H 0.638(5) 0.010(4) 0.1940(13) 0.030(11) Uiso 1 1 d .
H7B H 0.517(5) 0.095(3) 0.2234(13) 0.028(10) Uiso 1 1 d .
C8 C 0.4040(5) -0.0101(4) 0.17037(14) 0.0322(10) Uani 1 1 d .
C9 C 0.2463(5) 0.0634(3) 0.16686(13) 0.0286(9) Uani 1 1 d .
C10 C 0.3160(5) 0.2808(4) 0.16206(14) 0.0372(11) Uani 1 1 d .
C11 C 0.2085(5) 0.1136(4) 0.11920(15) 0.0317(10) Uani 1 1 d .
C12 C 0.2575(5) 0.0325(4) 0.07944(14) 0.0316(10) Uani 1 1 d .
C13 C 0.3797(5) -0.0471(4) 0.07938(15) 0.0322(10) Uani 1 1 d .
C14 C 0.4672(5) -0.0639(4) 0.12365(16) 0.0359(11) Uani 1 1 d .
C15 C 0.4250(7) -0.1292(4) 0.03877(17) 0.0461(13) Uani 1 1 d .
H15 H 0.528(6) -0.161(4) 0.0450(16) 0.054(15) Uiso 1 1 d .
C16 C 0.3087(10) -0.2349(6) 0.0352(2) 0.105(3) Uani 1 1 d .
H16A H 0.2039 -0.2039 0.0284 0.126 Uiso 1 1 calc R
H16B H 0.3063 -0.2787 0.0642 0.126 Uiso 1 1 calc R
H16C H 0.3420 -0.2895 0.0108 0.126 Uiso 1 1 calc R
C17 C 0.4432(7) -0.0624(5) -0.00681(16) 0.0652(16) Uani 1 1 d .
H17C H 0.4897 -0.1166 -0.0294 0.078 Uiso 1 1 calc R
H17B H 0.5113 0.0077 -0.0026 0.078 Uiso 1 1 calc R
H17A H 0.3402 -0.0357 -0.0175 0.078 Uiso 1 1 calc R
C18 C 0.7421(7) 0.4286(5) 0.15382(18) 0.0685(17) Uani 1 1 d .
H18A H 0.8091 0.3618 0.1440 0.082 Uiso 1 1 calc R
H18B H 0.7466 0.4360 0.1871 0.082 Uiso 1 1 calc R
H18C H 0.7787 0.5035 0.1398 0.082 Uiso 1 1 calc R
C19 C 0.5723(6) 0.3757(5) 0.08633(16) 0.0534(14) Uani 1 1 d .
H19C H 0.6052 0.4477 0.0696 0.064 Uiso 1 1 calc R
H19B H 0.4672 0.3520 0.0764 0.064 Uiso 1 1 calc R
H19A H 0.6459 0.3100 0.0803 0.064 Uiso 1 1 calc R
C20 C 0.2435(6) 0.1834(4) 0.19460(14) 0.0356(10) Uani 1 1 d .
H20A H 0.3064 0.1757 0.2228 0.043 Uiso 1 1 calc R
H20B H 0.1348 0.2052 0.2030 0.043 Uiso 1 1 calc R
C21 C 0.3538(6) -0.1215(4) 0.20053(16) 0.0381(11) Uani 1 1 d .
H21A H 0.432(5) -0.187(4) 0.1955(15) 0.042(13) Uiso 1 1 d .
H21B H 0.334(5) -0.095(4) 0.2360(15) 0.044(12) Uiso 1 1 d .
C22 C 0.1890(5) -0.1533(4) 0.18226(16) 0.0350(11) Uani 1 1 d .
H22 H 0.199(4) -0.189(3) 0.1513(12) 0.012(9) Uiso 1 1 d .
C23 C 0.1062(5) -0.0263(4) 0.17801(14) 0.0314(10) Uani 1 1 d .
C24 C -0.0158(6) -0.0107(4) 0.13735(16) 0.0390(11) Uani 1 1 d .
H24A H -0.121(5) -0.008(4) 0.1490(13) 0.029(11) Uiso 1 1 d .
H24B H -0.005(6) -0.101(5) 0.1125(15) 0.063(14) Uiso 1 1 d .
C25 C 0.0267(5) 0.1103(4) 0.11275(14) 0.0315(10) Uani 1 1 d .
H25 H -0.020(5) 0.180(3) 0.1278(13) 0.029(11) Uiso 1 1 d .
C26 C 0.0070(6) 0.1113(4) 0.05950(14) 0.0376(10) Uani 1 1 d .
C27 C 0.0180(7) 0.2392(4) 0.03919(16) 0.0527(13) Uani 1 1 d .
H27A H 0.0279 0.2338 0.0059 0.063 Uiso 1 1 calc R
H27B H 0.1098 0.2804 0.0518 0.063 Uiso 1 1 calc R
H27C H -0.0768 0.2845 0.0470 0.063 Uiso 1 1 calc R
C28 C -0.1371(6) 0.0432(5) 0.04080(17) 0.0532(13) Uani 1 1 d .
H28A H -0.1396 -0.0383 0.0536 0.064 Uiso 1 1 calc R
H28B H -0.1303 0.0384 0.0075 0.064 Uiso 1 1 calc R
H28C H -0.2327 0.0863 0.0494 0.064 Uiso 1 1 calc R
C29 C 0.0933(6) -0.2469(4) 0.20992(16) 0.0393(11) Uani 1 1 d .
C30 C -0.0651(6) -0.2825(5) 0.19032(18) 0.0588(15) Uani 1 1 d .
H30C H -0.0558 -0.2935 0.1573 0.071 Uiso 1 1 calc R
H30B H -0.1416 -0.2189 0.1967 0.071 Uiso 1 1 calc R
H30A H -0.1000 -0.3579 0.2044 0.071 Uiso 1 1 calc R
O1 O 0.2831(3) 0.2315(2) 0.11541(9) 0.0325(7) Uani 1 1 d .
O2 O 0.1518(4) 0.0420(3) 0.04385(10) 0.0445(8) Uani 1 1 d .
O3 O 0.0346(4) -0.0084(3) 0.22297(11) 0.0433(8) Uani 1 1 d .
H3C H -0.005(6) 0.060(4) 0.2249(15) 0.045(15) Uiso 1 1 d .
O4 O 0.5863(4) -0.1288(3) 0.12505(12) 0.0565(10) Uani 1 1 d .
O5 O 0.1439(4) -0.2917(3) 0.24546(12) 0.0567(9) Uani 1 1 d .

loop_
_atom_site_aniso_label
_atom_site_aniso_U_11
_atom_site_aniso_U_22
_atom_site_aniso_U_33
_atom_site_aniso_U_23
_atom_site_aniso_U_13
_atom_site_aniso_U_12
C1 0.051(4) 0.031(3) 0.065(4) -0.008(2) 0.013(3) -0.002(2)
C2 0.077(4) 0.027(3) 0.086(4) 0.001(3) 0.028(4) 0.006(3)
C3 0.083(5) 0.039(3) 0.067(4) -0.005(3) 0.019(4) -0.020(3)
C4 0.053(3) 0.038(3) 0.046(3) -0.004(2) 0.006(2) -0.021(2)
C5 0.050(3) 0.038(3) 0.031(2) -0.007(2) 0.000(2) -0.011(2)
C6 0.034(3) 0.045(3) 0.050(3) -0.005(2) -0.001(2) -0.013(2)
C7 0.036(3) 0.043(3) 0.042(3) 0.004(2) -0.003(2) -0.003(2)
C8 0.033(2) 0.030(2) 0.034(2) 0.0032(19) 0.001(2) -0.0011(19)
C9 0.034(2) 0.023(2) 0.028(2) -0.0026(17) 0.003(2) -0.0038(19)
C10 0.045(3) 0.031(2) 0.035(2) -0.007(2) 0.004(2) -0.010(2)
C11 0.033(2) 0.026(2) 0.037(2) -0.005(2) 0.002(2) 0.0003(19)
C12 0.037(2) 0.030(2) 0.028(2) 0.0033(17) 0.000(2) -0.007(2)
C13 0.030(2) 0.028(2) 0.039(2) -0.0021(19) 0.006(2) -0.003(2)
C14 0.034(3) 0.027(2) 0.046(3) 0.001(2) 0.005(2) -0.004(2)
C15 0.053(3) 0.036(3) 0.050(3) -0.003(2) 0.004(3) 0.015(3)
C16 0.169(8) 0.057(4) 0.089(5) -0.031(4) 0.041(5) -0.033(5)
C17 0.071(4) 0.077(4) 0.047(3) -0.007(3) 0.012(3) 0.021(3)
C18 0.070(4) 0.063(4) 0.073(4) 0.000(3) -0.004(3) -0.037(3)
C19 0.062(3) 0.048(3) 0.050(3) 0.000(2) 0.014(3) -0.017(3)
C20 0.030(2) 0.043(3) 0.034(2) -0.002(2) 0.002(2) -0.005(2)
C21 0.041(3) 0.035(3) 0.038(3) 0.004(2) 0.003(2) 0.007(2)
C22 0.039(3) 0.034(2) 0.032(2) -0.004(2) 0.001(2) -0.004(2)
C23 0.032(2) 0.033(2) 0.030(2) -0.0006(19) 0.0079(19) -0.0007(19)
C24 0.029(3) 0.042(3) 0.045(3) 0.004(2) 0.003(2) -0.004(2)
C25 0.028(2) 0.032(2) 0.035(2) -0.002(2) 0.005(2) 0.002(2)
C26 0.036(3) 0.037(3) 0.040(2) 0.000(2) 0.001(2) 0.003(2)
C27 0.061(3) 0.050(3) 0.048(3) 0.009(2) -0.007(3) 0.005(3)
C28 0.047(3) 0.059(3) 0.053(3) -0.001(3) -0.016(3) 0.003(3)
C29 0.045(3) 0.031(2) 0.042(3) 0.000(2) 0.010(2) -0.005(2)
C30 0.063(4) 0.061(3) 0.052(3) 0.011(3) 0.002(3) -0.029(3)
O1 0.0361(17) 0.0290(16) 0.0325(16) -0.0022(13) 0.0031(14) -0.0073(13)
O2 0.047(2) 0.050(2) 0.0358(18) -0.0089(15) -0.0031(16) 0.0107(16)
O3 0.047(2) 0.038(2) 0.0440(18) -0.0029(15) 0.0145(16) 0.0004(17)
O4 0.0379(19) 0.070(2) 0.062(2) -0.0029(19) -0.0006(18) 0.0210(19)
O5 0.066(2) 0.054(2) 0.050(2) 0.0226(18) -0.0013(19) -0.0125(18)

loop_
_atom_type_symbol
_atom_type_description
_atom_type_scat_dispersion_real
_atom_type_scat_dispersion_imag
_atom_type_scat_source
C C 0.0033 0.0016 'International Tables Vol C Tables 4.2.6.8 and 6.1.1.4'
H H 0.0000 0.0000 'International Tables Vol C Tables 4.2.6.8 and 6.1.1.4'
N N 0.0061 0.0033 'International Tables Vol C Tables 4.2.6.8 and 6.1.1.4'
O O 0.0106 0.0060 'International Tables Vol C Tables 4.2.6.8 and 6.1.1.4'

loop_
_geom_angle_atom_site_label_1
_geom_angle_atom_site_label_2
_geom_angle_atom_site_label_3
_geom_angle
C2 C1 C10 113.3(4)
C2 C1 H1A 109(3)
C10 C1 H1A 108(3)
C2 C1 H1B 111(3)
C10 C1 H1B 110(3)
H1A C1 H1B 105(4)
C3 C2 C1 110.2(5)
C3 C2 H2A 118(2)
C1 C2 H2A 104(2)
C3 C2 H2B 108(3)
C1 C2 H2B 113(3)
H2A C2 H2B 104(3)
C2 C3 C4 113.3(4)
C2 C3 H3A 109(3)
C4 C3 H3A 111(3)
C2 C3 H3B 110(3)
C4 C3 H3B 110(3)
H3A C3 H3B 102(4)
C18 C4 C19 107.5(4)
C18 C4 C3 108.2(4)
C19 C4 C3 109.0(4)
C18 C4 C5 110.0(4)
C19 C4 C5 112.6(4)
C3 C4 C5 109.5(4)
C6 C5 C10 114.1(4)
C6 C5 C4 112.3(4)
C10 C5 C4 113.3(4)
C6 C5 H5 108(2)
C10 C5 H5 107(2)
C4 C5 H5 101.5(19)
C5 C6 C7 118.5(4)
C5 C6 H6A 108(3)
C7 C6 H6A 106(3)
C5 C6 H6B 107(2)
C7 C6 H6B 107(2)
H6A C6 H6B 110(4)
C8 C7 C6 114.4(4)
C8 C7 H7A 110(2)
C6 C7 H7A 108(2)
C8 C7 H7B 111(2)
C6 C7 H7B 106(2)
H7A C7 H7B 107(3)
C7 C8 C9 113.9(3)
C7 C8 C21 113.4(4)
C9 C8 C21 102.1(3)
C7 C8 C14 105.7(3)
C9 C8 C14 115.4(3)
C21 C8 C14 106.3(3)
C11 C9 C20 99.2(3)
C11 C9 C8 115.2(3)
C20 C9 C8 114.9(3)
C11 C9 C23 104.8(3)
C20 C9 C23 114.6(3)
C8 C9 C23 107.7(3)
O1 C10 C1 109.3(4)
O1 C10 C20 103.2(3)
C1 C10 C20 109.9(4)
O1 C10 C5 109.1(3)
C1 C10 C5 111.7(4)
C20 C10 C5 113.2(4)
O1 C11 C12 110.5(3)
O1 C11 C9 107.6(3)
C12 C11 C9 114.8(3)
O1 C11 C25 116.4(3)
C12 C11 C25 99.5(3)
C9 C11 C25 108.0(3)
C13 C12 O2 123.1(4)
C13 C12 C11 126.1(4)
O2 C12 C11 110.5(3)
C12 C13 C14 117.2(4)
C12 C13 C15 124.9(4)
C14 C13 C15 117.6(4)
O4 C14 C13 120.3(4)
O4 C14 C8 117.8(4)
C13 C14 C8 121.7(4)
C17 C15 C16 112.0(5)
C17 C15 C13 114.2(4)
C16 C15 C13 109.9(4)
C17 C15 H15 104(3)
C16 C15 H15 109(3)
C13 C15 H15 107(3)
C15 C16 H16A 109.5
C15 C16 H16B 109.5
H16A C16 H16B 109.5
C15 C16 H16C 109.5
H16A C16 H16C 109.5
H16B C16 H16C 109.5
C15 C17 H17C 109.5
C15 C17 H17B 109.5
H17C C17 H17B 109.5
C15 C17 H17A 109.5
H17C C17 H17A 109.5
H17B C17 H17A 109.5
C4 C18 H18A 109.5
C4 C18 H18B 109.5
H18A C18 H18B 109.5
C4 C18 H18C 109.5
H18A C18 H18C 109.5
H18B C18 H18C 109.5
C4 C19 H19C 109.5
C4 C19 H19B 109.5
H19C C19 H19B 109.5
C4 C19 H19A 109.5
H19C C19 H19A 109.5
H19B C19 H19A 109.5
C9 C20 C10 105.4(3)
C9 C20 H20A 110.7
C10 C20 H20A 110.7
C9 C20 H20B 110.7
C10 C20 H20B 110.7
H20A C20 H20B 108.8
C22 C21 C8 103.4(3)
C22 C21 H21A 113(2)
C8 C21 H21A 108(2)
C22 C21 H21B 105(2)
C8 C21 H21B 111(2)
H21A C21 H21B 116(3)
C21 C22 C29 116.8(4)
C21 C22 C23 103.3(3)
C29 C22 C23 113.8(3)
C21 C22 H22 109(2)
C29 C22 H22 105(2)
C23 C22 H22 109(2)
O3 C23 C22 103.7(3)
O3 C23 C9 114.4(3)
C22 C23 C9 103.8(3)
O3 C23 C24 112.7(3)
C22 C23 C24 116.6(3)
C9 C23 C24 105.7(3)
C25 C24 C23 106.6(4)
C25 C24 H24A 111(2)
C23 C24 H24A 110(2)
C25 C24 H24B 114(2)
C23 C24 H24B 108(2)
H24A C24 H24B 108(3)
C11 C25 C24 101.2(4)
C11 C25 C26 103.1(4)
C24 C25 C26 116.0(4)
C11 C25 H25 109(2)
C24 C25 H25 112(2)
C26 C25 H25 114(2)
O2 C26 C27 107.4(4)
O2 C26 C28 106.9(3)
C27 C26 C28 111.2(4)
O2 C26 C25 102.0(3)
C27 C26 C25 112.6(4)
C28 C26 C25 115.8(4)
C26 C27 H27A 109.5
C26 C27 H27B 109.5
H27A C27 H27B 109.5
C26 C27 H27C 109.5
H27A C27 H27C 109.5
H27B C27 H27C 109.5
C26 C28 H28A 109.5
C26 C28 H28B 109.5
H28A C28 H28B 109.5
C26 C28 H28C 109.5
H28A C28 H28C 109.5
H28B C28 H28C 109.5
O5 C29 C30 121.7(4)
O5 C29 C22 121.9(4)
C30 C29 C22 116.4(4)
C29 C30 H30C 109.5
C29 C30 H30B 109.5
H30C C30 H30B 109.5
C29 C30 H30A 109.5
H30C C30 H30A 109.5
H30B C30 H30A 109.5
C11 O1 C10 109.8(3)
C12 O2 C26 109.9(3)
C23 O3 H3C 111(3)

loop_
_geom_bond_atom_site_label_1
_geom_bond_atom_site_label_2
_geom_bond_distance
C1 C2 1.518(7)
C1 C10 1.525(7)
C1 H1A 1.03(5)
C1 H1B 0.92(4)
C2 C3 1.509(8)
C2 H2A 1.06(4)
C2 H2B 1.07(4)
C3 C4 1.540(7)
C3 H3A 1.03(5)
C3 H3B 1.02(5)
C4 C18 1.527(7)
C4 C19 1.537(6)
C4 C5 1.565(6)
C5 C6 1.530(7)
C5 C10 1.545(6)
C5 H5 0.99(3)
C6 C7 1.543(6)
C6 H6A 0.96(5)
C6 H6B 0.97(4)
C7 C8 1.530(6)
C7 H7A 0.99(4)
C7 H7B 1.02(4)
C8 C9 1.546(6)
C8 C21 1.548(6)
C8 C14 1.557(6)
C9 C11 1.507(6)
C9 C20 1.530(5)
C9 C23 1.558(5)
C10 O1 1.469(5)
C10 C20 1.538(6)
C11 O1 1.431(5)
C11 C12 1.501(6)
C11 C25 1.533(6)
C12 C13 1.340(6)
C12 O2 1.356(5)
C13 C14 1.479(6)
C13 C15 1.517(6)
C14 O4 1.221(5)
C15 C17 1.505(7)
C15 C16 1.510(8)
C15 H15 0.95(5)
C16 H16A 0.9600
C16 H16B 0.9600
C16 H16C 0.9600
C17 H17C 0.9600
C17 H17B 0.9600
C17 H17A 0.9600
C18 H18A 0.9600
C18 H18B 0.9600
C18 H18C 0.9600
C19 H19C 0.9600
C19 H19B 0.9600
C19 H19A 0.9600
C20 H20A 0.9700
C20 H20B 0.9700
C21 C22 1.515(6)
C21 H21A 0.98(4)
C21 H21B 1.07(4)
C22 C29 1.520(6)
C22 C23 1.551(6)
C22 H22 0.97(3)
C23 O3 1.436(5)
C23 C24 1.560(6)
C24 C25 1.536(6)
C24 H24A 0.94(4)
C24 H24B 1.22(5)
C25 C26 1.538(6)
C25 H25 0.95(4)
C26 O2 1.496(5)
C26 C27 1.512(6)
C26 C28 1.514(6)
C27 H27A 0.9600
C27 H27B 0.9600
C27 H27C 0.9600
C28 H28A 0.9600
C28 H28B 0.9600
C28 H28C 0.9600
C29 O5 1.207(5)
C29 C30 1.492(6)
C30 H30C 0.9600
C30 H30B 0.9600
C30 H30A 0.9600
O3 H3C 0.82(4)

loop_
_geom_torsion_atom_site_label_1
_geom_torsion_atom_site_label_2
_geom_torsion_atom_site_label_3
_geom_torsion_atom_site_label_4
_geom_torsion
C10 C1 C2 C3 -56.0(7)
C1 C2 C3 C4 58.0(6)
C2 C3 C4 C18 -174.7(5)
C2 C3 C4 C19 68.7(6)
C2 C3 C4 C5 -54.9(6)
C18 C4 C5 C6 -60.1(5)
C19 C4 C5 C6 59.7(5)
C3 C4 C5 C6 -178.9(4)
C18 C4 C5 C10 168.8(4)
C19 C4 C5 C10 -71.4(5)
C3 C4 C5 C10 50.1(5)
C10 C5 C6 C7 -52.9(6)
C4 C5 C6 C7 176.5(4)
C5 C6 C7 C8 82.6(6)
C6 C7 C8 C9 -62.5(5)
C6 C7 C8 C21 -178.8(4)
C6 C7 C8 C14 65.2(5)
C7 C8 C9 C11 100.4(4)
C21 C8 C9 C11 -136.9(4)
C14 C8 C9 C11 -22.1(5)
C7 C8 C9 C20 -14.0(5)
C21 C8 C9 C20 108.7(4)
C14 C8 C9 C20 -136.5(3)
C7 C8 C9 C23 -143.0(4)
C21 C8 C9 C23 -20.3(4)
C14 C8 C9 C23 94.5(4)
C2 C1 C10 O1 -68.6(6)
C2 C1 C10 C20 178.7(5)
C2 C1 C10 C5 52.2(6)
C6 C5 C10 O1 -58.6(5)
C4 C5 C10 O1 71.6(4)
C6 C5 C10 C1 -179.5(4)
C4 C5 C10 C1 -49.4(5)
C6 C5 C10 C20 55.7(5)
C4 C5 C10 C20 -174.1(3)
C20 C9 C11 O1 35.3(4)
C8 C9 C11 O1 -87.8(4)
C23 C9 C11 O1 153.9(3)
C20 C9 C11 C12 158.9(4)
C8 C9 C11 C12 35.7(5)
C23 C9 C11 C12 -82.5(4)
C20 C9 C11 C25 -91.1(4)
C8 C9 C11 C25 145.7(3)
C23 C9 C11 C25 27.5(4)
O1 C11 C12 C13 93.0(5)
C9 C11 C12 C13 -29.0(6)
C25 C11 C12 C13 -144.0(4)
O1 C11 C12 O2 -92.3(4)
C9 C11 C12 O2 145.7(3)
C25 C11 C12 O2 30.6(4)
O2 C12 C13 C14 -169.0(4)
C11 C12 C13 C14 5.1(6)
O2 C12 C13 C15 5.1(7)
C11 C12 C13 C15 179.2(4)
C12 C13 C14 O4 -175.1(4)
C15 C13 C14 O4 10.4(6)
C12 C13 C14 C8 10.4(6)
C15 C13 C14 C8 -164.2(4)
C7 C8 C14 O4 57.4(5)
C9 C8 C14 O4 -175.7(4)
C21 C8 C14 O4 -63.4(5)
C7 C8 C14 C13 -127.9(4)
C9 C8 C14 C13 -1.1(5)
C21 C8 C14 C13 111.3(4)
C12 C13 C15 C17 51.3(7)
C14 C13 C15 C17 -134.6(5)
C12 C13 C15 C16 -75.5(6)
C14 C13 C15 C16 98.6(6)
C11 C9 C20 C10 -36.9(4)
C8 C9 C20 C10 86.5(4)
C23 C9 C20 C10 -147.9(4)
O1 C10 C20 C9 25.9(4)
C1 C10 C20 C9 142.4(4)
C5 C10 C20 C9 -91.8(4)
C7 C8 C21 C22 162.9(4)
C9 C8 C21 C22 39.9(4)
C14 C8 C21 C22 -81.4(4)
C8 C21 C22 C29 -170.3(4)
C8 C21 C22 C23 -44.6(4)
C21 C22 C23 O3 -88.9(4)
C29 C22 C23 O3 38.7(4)
C21 C22 C23 C9 30.9(4)
C29 C22 C23 C9 158.6(3)
C21 C22 C23 C24 146.6(4)
C29 C22 C23 C24 -85.7(5)
C11 C9 C23 O3 -130.7(4)
C20 C9 C23 O3 -23.1(5)
C8 C9 C23 O3 106.1(4)
C11 C9 C23 C22 117.1(3)
C20 C9 C23 C22 -135.3(4)
C8 C9 C23 C22 -6.1(4)
C11 C9 C23 C24 -6.1(4)
C20 C9 C23 C24 101.5(4)
C8 C9 C23 C24 -129.3(4)
O3 C23 C24 C25 108.7(4)
C22 C23 C24 C25 -131.6(4)
C9 C23 C24 C25 -16.9(4)
O1 C11 C25 C24 -158.6(3)
C12 C11 C25 C24 82.7(4)
C9 C11 C25 C24 -37.5(4)
O1 C11 C25 C26 81.0(4)
C12 C11 C25 C26 -37.7(4)
C9 C11 C25 C26 -157.8(3)
C23 C24 C25 C11 32.5(4)
C23 C24 C25 C26 143.2(4)
C11 C25 C26 O2 32.6(4)
C24 C25 C26 O2 -77.0(4)
C11 C25 C26 C27 -82.2(5)
C24 C25 C26 C27 168.2(4)
C11 C25 C26 C28 148.3(4)
C24 C25 C26 C28 38.7(6)
C21 C22 C29 O5 1.9(6)
C23 C22 C29 O5 -118.4(5)
C21 C22 C29 C30 -176.9(4)
C23 C22 C29 C30 62.7(5)
C12 C11 O1 C10 -146.9(3)
C9 C11 O1 C10 -20.8(4)
C25 C11 O1 C10 100.5(4)
C1 C10 O1 C11 -120.4(4)
C20 C10 O1 C11 -3.5(4)
C5 C10 O1 C11 117.1(4)
C13 C12 O2 C26 164.3(4)
C11 C12 O2 C26 -10.6(4)
C27 C26 O2 C12 104.2(4)
C28 C26 O2 C12 -136.3(4)
C25 C26 O2 C12 -14.4(4)
